data_2022630
loop_
_publ_author_name
'Jotani, Mukesh M.'
'Arman, Hadi D.'
'Poplaukhin, Pavel'
'Tiekink, Edward R. T.'

_publ_section_title
;
 Bis(N,N-diethyldithiocarbamato-\k2S,S')(3-hydroxypyridine-\kN)zinc and
 bis[N-(2-hydroxyethyl)-N-methyldithiocarbamato-\k2S,S'](3-hydroxypyridine-\kN)zinc:
 crystal structures and Hirshfeld surface analysis
;
_journal_coden_ASTM ACSECI
_journal_coeditor_code HB7628
_journal_issue 12
_journal_name_full
;
 Acta Crystallographica, Section E: Crystallographic Communications
;
_journal_page_first 1700
_journal_page_last 1709
_journal_paper_doi 10.1107/S205698901601728X
_journal_volume 72
_journal_year 2016
_chemical_formula_iupac '[Zn (C5 H10 N S2)2 (C5 H5 N O)]'
_chemical_formula_moiety 'C15 H25 N3 O S4 Zn'
_chemical_formula_sum 'C15 H25 N3 O S4 Zn'
_chemical_formula_weight 456.99
_chemical_name_systematic
Bis(<i>N</i>,<i>N</i>-diethyldithiocarbamato-\k^2^<i>S</i>,<i>S</i>')(3-hydroxypyridine-\k<i>N</i>)zinc
_space_group_crystal_system monoclinic
_space_group_IT_number 14
_space_group_name_Hall '-P 2ybc'
_space_group_name_H-M_alt 'P 1 21/c 1'
_atom_sites_solution_hydrogens mixed
_atom_sites_solution_primary direct
_atom_sites_solution_secondary difmap
_audit_creation_method SHELXL-2014/7
_cell_angle_alpha 90
_cell_angle_beta 105.920(2)
_cell_angle_gamma 90
_cell_formula_units_Z 8
_cell_length_a 10.032(2)
_cell_length_b 31.955(7)
_cell_length_c 13.233(3)
_cell_measurement_reflns_used 16430
_cell_measurement_temperature 98(2)
_cell_measurement_theta_max 40.65
_cell_measurement_theta_min 2.47
_cell_volume 4079.4(15)
_computing_cell_refinement
;
CrystalClear (Molecular Structure Corporation & Rigaku, 2005)
;
_computing_data_collection
;
CrystalClear (Molecular Structure Corporation & Rigaku, 2005)
;
_computing_data_reduction
;
CrystalClear (Molecular Structure Corporation & Rigaku, 2005)
;
_computing_molecular_graphics
;
ORTEP-3 for Windows (Farrugia, 2012), <i>QMol</i> (Gans & Shalloway,
2001),
DIAMOND (Brandenburg, 2006)
;
_computing_publication_material
;
publCIF (Westrip, 2010)
;
_computing_structure_refinement
;
SHELXL2014 (Sheldrick, 2015)
;
_computing_structure_solution
;
SHELXS97 (Sheldrick, 2008)
;
_diffrn_ambient_temperature 98(2)
_diffrn_measured_fraction_theta_full 0.983
_diffrn_measured_fraction_theta_max 0.983
_diffrn_measurement_device_type 'Rigaku AFC12\k/SATURN724'
_diffrn_measurement_method \w
_diffrn_radiation_monochromator graphite
_diffrn_radiation_source 'fine-focus sealed tube'
_diffrn_radiation_type MoK\a
_diffrn_radiation_wavelength 0.71073
_diffrn_reflns_av_R_equivalents 0.0371
_diffrn_reflns_av_unetI/netI 0.0401
_diffrn_reflns_Laue_measured_fraction_full 0.983
_diffrn_reflns_Laue_measured_fraction_max 0.983
_diffrn_reflns_limit_h_max 13
_diffrn_reflns_limit_h_min -10
_diffrn_reflns_limit_k_max 41
_diffrn_reflns_limit_k_min -41
_diffrn_reflns_limit_l_max 17
_diffrn_reflns_limit_l_min -17
_diffrn_reflns_number 25139
_diffrn_reflns_point_group_measured_fraction_full 0.983
_diffrn_reflns_point_group_measured_fraction_max 0.983
_diffrn_reflns_theta_full 27.500
_diffrn_reflns_theta_max 27.500
_diffrn_reflns_theta_min 2.466
_diffrn_standards_decay_% 0
_diffrn_standards_interval_count 0
_diffrn_standards_number 0
_exptl_absorpt_coefficient_mu 1.621
_exptl_absorpt_correction_T_max 1.0000
_exptl_absorpt_correction_T_min 0.6867
_exptl_absorpt_correction_type multi-scan
_exptl_absorpt_process_details
;
(ABSCOR; Higashi, 1995)
;
_exptl_crystal_colour pink
_exptl_crystal_density_diffrn 1.488
_exptl_crystal_description slab
_exptl_crystal_F_000 1904
_exptl_crystal_size_max 0.50
_exptl_crystal_size_mid 0.40
_exptl_crystal_size_min 0.15
_refine_diff_density_max 0.730
_refine_diff_density_min -0.445
_refine_diff_density_rms 0.083
_refine_ls_extinction_coef .
_refine_ls_extinction_method none
_refine_ls_goodness_of_fit_ref 1.062
_refine_ls_matrix_type full
_refine_ls_number_parameters 447
_refine_ls_number_reflns 9202
_refine_ls_number_restraints 2
_refine_ls_restrained_S_all 1.062
_refine_ls_R_factor_all 0.0459
_refine_ls_R_factor_gt 0.0411
_refine_ls_shift/su_max 0.002
_refine_ls_shift/su_mean 0.000
_refine_ls_structure_factor_coef Fsqd
_refine_ls_weighting_details 'w=1/[\s^2^(Fo^2^)+(0.0477P)^2^+4.2267P] where P=(Fo^2^+2Fc^2^)/3'
_refine_ls_weighting_scheme calc
_refine_ls_wR_factor_gt 0.1021
_refine_ls_wR_factor_ref 0.1060
_reflns_number_gt 8401
_reflns_number_total 9202
_reflns_threshold_expression 'I > 2\s(I)'
_cod_data_source_file hb7628sup1_I.cif
_cod_data_source_block I
_cod_original_sg_symbol_H-M 'P 21/c'
_cod_database_code 2022630
_publcif_datablock.id {687b4131-b9e9-4956-8180-319fb9f745f5}

_shelx_shelxl_version_number 2014/7
_iucr_geom_hbonds_special_details
;
Cg1 and Cg2 are the centroids of the (Zn1,S1,S2,C1) and 
(Zn2,S7,S8,C21) chelate rings, respectively.
;
_shelx_space_group_comment
;
The symmetry employed for this shelxl refinement is uniquely defined
by the following loop, which should always be used as a source of
symmetry information in preference to the above space-group names.
They are only intended as comments.
;
_shelx_estimated_absorpt_t_min 0.498
_shelx_estimated_absorpt_t_max 0.793

loop_
_space_group_symop_operation_xyz
'x, y, z'
'-x, y+1/2, -z+1/2'
'-x, -y, -z'
'x, -y-1/2, z-1/2'

loop_
_atom_site_label
_atom_site_type_symbol
_atom_site_fract_x
_atom_site_fract_y
_atom_site_fract_z
_atom_site_U_iso_or_equiv
_atom_site_adp_type
_atom_site_occupancy
_atom_site_site_symmetry_order
_atom_site_calc_flag
_atom_site_refinement_flags_posn
_atom_site_refinement_flags_adp
_atom_site_refinement_flags_occupancy
_atom_site_disorder_assembly
_atom_site_disorder_group
Zn1 Zn 0.22939(3) 0.51145(2) 0.27529(3) 0.02233(8) Uani 1 1 d . . . . .
S1 S 0.06711(7) 0.51485(2) 0.37067(5) 0.02470(14) Uani 1 1 d . . . . .
S2 S -0.01500(6) 0.54220(2) 0.14827(5) 0.02127(13) Uani 1 1 d . . . . .
S3 S 0.27656(6) 0.46663(2) 0.14937(5) 0.02206(13) Uani 1 1 d . . . . .
S4 S 0.42106(7) 0.46582(2) 0.37705(5) 0.02349(14) Uani 1 1 d . . . . .
O1 O 0.5087(2) 0.64627(6) 0.45759(17) 0.0305(4) Uani 1 1 d D . . . .
H1O H 0.524(4) 0.6717(4) 0.449(3) 0.046 Uiso 1 1 d D U . . .
N1 N -0.1829(2) 0.54510(7) 0.27436(17) 0.0206(4) Uani 1 1 d . . . . .
N2 N 0.4941(2) 0.41780(7) 0.23507(18) 0.0218(4) Uani 1 1 d . . . . .
N3 N 0.3333(2) 0.56740(7) 0.27551(18) 0.0209(4) Uani 1 1 d . . . . .
C1 C -0.0580(3) 0.53538(8) 0.2645(2) 0.0194(5) Uani 1 1 d . . . . .
C2 C -0.2190(3) 0.54050(9) 0.3748(2) 0.0257(5) Uani 1 1 d . . . . .
H2A H -0.1631 0.5176 0.4162 0.031 Uiso 1 1 calc R U . . .
H2B H -0.3180 0.5327 0.3602 0.031 Uiso 1 1 calc R U . . .
C3 C -0.1933(3) 0.58063(10) 0.4389(2) 0.0339(7) Uani 1 1 d . . . . .
H3A H -0.0933 0.5856 0.4649 0.051 Uiso 1 1 calc R U . . .
H3B H -0.2330 0.5780 0.4985 0.051 Uiso 1 1 calc R U . . .
H3C H -0.2371 0.6041 0.3946 0.051 Uiso 1 1 calc R U . . .
C4 C -0.2961(3) 0.55989(9) 0.1855(2) 0.0265(5) Uani 1 1 d . . . . .
H4A H -0.2567 0.5750 0.1350 0.032 Uiso 1 1 calc R U . . .
H4B H -0.3553 0.5796 0.2114 0.032 Uiso 1 1 calc R U . . .
C5 C -0.3837(3) 0.52333(10) 0.1301(2) 0.0334(6) Uani 1 1 d . . . . .
H5A H -0.3275 0.5054 0.0978 0.050 Uiso 1 1 calc R U . . .
H5B H -0.4634 0.5340 0.0756 0.050 Uiso 1 1 calc R U . . .
H5C H -0.4166 0.5071 0.1813 0.050 Uiso 1 1 calc R U . . .
C6 C 0.4075(3) 0.44668(8) 0.2532(2) 0.0203(5) Uani 1 1 d . . . . .
C7 C 0.4939(3) 0.40561(9) 0.1276(2) 0.0268(6) Uani 1 1 d . . . . .
H7A H 0.5897 0.3983 0.1272 0.032 Uiso 1 1 calc R U . . .
H7B H 0.4644 0.4299 0.0804 0.032 Uiso 1 1 calc R U . . .
C8 C 0.3997(3) 0.36900(10) 0.0850(3) 0.0353(7) Uani 1 1 d . . . . .
H8A H 0.4218 0.3457 0.1350 0.053 Uiso 1 1 calc R U . . .
H8B H 0.4134 0.3602 0.0177 0.053 Uiso 1 1 calc R U . . .
H8C H 0.3030 0.3774 0.0748 0.053 Uiso 1 1 calc R U . . .
C9 C 0.6003(3) 0.39774(8) 0.3208(2) 0.0261(5) Uani 1 1 d . . . . .
H9A H 0.6182 0.3691 0.2992 0.031 Uiso 1 1 calc R U . . .
H9B H 0.5651 0.3954 0.3836 0.031 Uiso 1 1 calc R U . . .
C10 C 0.7353(3) 0.42242(10) 0.3491(2) 0.0313(6) Uani 1 1 d . . . . .
H10A H 0.7667 0.4266 0.2860 0.047 Uiso 1 1 calc R U . . .
H10B H 0.8060 0.4069 0.4015 0.047 Uiso 1 1 calc R U . . .
H10C H 0.7201 0.4497 0.3782 0.047 Uiso 1 1 calc R U . . .
C11 C 0.3950(3) 0.58787(8) 0.3647(2) 0.0236(5) Uani 1 1 d . . . . .
H11 H 0.4004 0.5749 0.4303 0.028 Uiso 1 1 calc R U . . .
C12 C 0.4514(3) 0.62776(8) 0.3636(2) 0.0236(5) Uani 1 1 d . . . . .
C13 C 0.4457(3) 0.64633(8) 0.2680(2) 0.0242(5) Uani 1 1 d . . . . .
H13 H 0.4834 0.6734 0.2653 0.029 Uiso 1 1 calc R U . . .
C14 C 0.3839(3) 0.62468(9) 0.1761(2) 0.0266(5) Uani 1 1 d . . . . .
H14 H 0.3798 0.6366 0.1096 0.032 Uiso 1 1 calc R U . . .
C15 C 0.3287(3) 0.58556(9) 0.1827(2) 0.0233(5) Uani 1 1 d . . . . .
H15 H 0.2859 0.5709 0.1197 0.028 Uiso 1 1 calc R U . . .
Zn2 Zn 0.68820(3) 0.27217(2) 0.19561(3) 0.02217(8) Uani 1 1 d . . . . .
S5 S 0.75317(6) 0.32449(2) 0.09483(5) 0.02196(13) Uani 1 1 d . . . . .
S6 S 0.89261(7) 0.30961(2) 0.31945(5) 0.02480(14) Uani 1 1 d . . . . .
S7 S 0.52971(7) 0.26483(2) 0.29651(5) 0.02464(14) Uani 1 1 d . . . . .
S8 S 0.45448(6) 0.24765(2) 0.06815(5) 0.02173(13) Uani 1 1 d . . . . .
O2 O 0.9810(2) 0.13960(6) 0.36656(16) 0.0293(4) Uani 1 1 d D . . . .
H2O H 0.997(4) 0.1141(4) 0.358(3) 0.044 Uiso 1 1 d D U . . .
N4 N 0.9764(2) 0.36702(7) 0.20279(18) 0.0214(4) Uani 1 1 d . . . . .
N5 N 0.2806(2) 0.23709(7) 0.18746(18) 0.0218(4) Uani 1 1 d . . . . .
N6 N 0.7917(2) 0.21685(7) 0.18654(18) 0.0214(4) Uani 1 1 d . . . . .
C16 C 0.8854(3) 0.33725(8) 0.2066(2) 0.0196(5) Uani 1 1 d . . . . .
C17 C 1.0857(3) 0.37985(9) 0.2973(2) 0.0270(6) Uani 1 1 d . . . . .
H17A H 1.0512 0.3764 0.3601 0.032 Uiso 1 1 calc R U . . .
H17B H 1.1075 0.4098 0.2914 0.032 Uiso 1 1 calc R U . . .
C18 C 1.2165(3) 0.35417(10) 0.3110(3) 0.0358(7) Uani 1 1 d . . . . .
H18A H 1.1964 0.3247 0.3211 0.054 Uiso 1 1 calc R U . . .
H18B H 1.2880 0.3642 0.3725 0.054 Uiso 1 1 calc R U . . .
H18C H 1.2497 0.3570 0.2482 0.054 Uiso 1 1 calc R U . . .
C19 C 0.9748(3) 0.38995(8) 0.1058(2) 0.0246(5) Uani 1 1 d . . . . .
H19A H 0.9319 0.3722 0.0442 0.030 Uiso 1 1 calc R U . . .
H19B H 1.0713 0.3959 0.1050 0.030 Uiso 1 1 calc R U . . .
C20 C 0.8951(3) 0.43075(9) 0.0970(2) 0.0284(6) Uani 1 1 d . . . . .
H20A H 0.7968 0.4248 0.0881 0.043 Uiso 1 1 calc R U . . .
H20B H 0.9056 0.4466 0.0362 0.043 Uiso 1 1 calc R U . . .
H20C H 0.9315 0.4473 0.1610 0.043 Uiso 1 1 calc R U . . .
C21 C 0.4063(3) 0.24864(8) 0.1840(2) 0.0206(5) Uani 1 1 d . . . . .
C22 C 0.2413(3) 0.23388(9) 0.2868(2) 0.0247(5) Uani 1 1 d . . . . .
H22A H 0.1416 0.2405 0.2736 0.030 Uiso 1 1 calc R U . . .
H22B H 0.2948 0.2546 0.3377 0.030 Uiso 1 1 calc R U . . .
C23 C 0.2691(3) 0.19034(10) 0.3332(2) 0.0310(6) Uani 1 1 d . . . . .
H23A H 0.2249 0.1696 0.2800 0.047 Uiso 1 1 calc R U . . .
H23B H 0.2311 0.1879 0.3937 0.047 Uiso 1 1 calc R U . . .
H23C H 0.3693 0.1853 0.3559 0.047 Uiso 1 1 calc R U . . .
C24 C 0.1702(3) 0.22577(9) 0.0921(2) 0.0262(6) Uani 1 1 d . . . . .
H24A H 0.1135 0.2028 0.1086 0.031 Uiso 1 1 calc R U . . .
H24B H 0.2125 0.2158 0.0371 0.031 Uiso 1 1 calc R U . . .
C25 C 0.0776(3) 0.26349(11) 0.0511(3) 0.0371(7) Uani 1 1 d . . . . .
H25A H 0.0353 0.2732 0.1053 0.056 Uiso 1 1 calc R U . . .
H25B H 0.0047 0.2554 -0.0118 0.056 Uiso 1 1 calc R U . . .
H25C H 0.1335 0.2860 0.0333 0.056 Uiso 1 1 calc R U . . .
C26 C 0.8547(3) 0.19591(8) 0.2743(2) 0.0225(5) Uani 1 1 d . . . . .
H26 H 0.8552 0.2078 0.3402 0.027 Uiso 1 1 calc R U . . .
C27 C 0.9194(3) 0.15755(8) 0.2729(2) 0.0223(5) Uani 1 1 d . . . . .
C28 C 0.9185(3) 0.14053(8) 0.1761(2) 0.0249(5) Uani 1 1 d . . . . .
H28 H 0.9612 0.1143 0.1720 0.030 Uiso 1 1 calc R U . . .
C29 C 0.8541(3) 0.16261(9) 0.0855(2) 0.0261(5) Uani 1 1 d . . . . .
H29 H 0.8533 0.1517 0.0185 0.031 Uiso 1 1 calc R U . . .
C30 C 0.7912(3) 0.20054(9) 0.0932(2) 0.0242(5) Uani 1 1 d . . . . .
H30 H 0.7466 0.2154 0.0308 0.029 Uiso 1 1 calc R U . . .

loop_
_atom_site_aniso_label
_atom_site_aniso_U_11
_atom_site_aniso_U_22
_atom_site_aniso_U_33
_atom_site_aniso_U_23
_atom_site_aniso_U_13
_atom_site_aniso_U_12
Zn1 0.02198(15) 0.01845(15) 0.02877(17) -0.00238(12) 0.01071(12) -0.00025(11)
S1 0.0212(3) 0.0328(3) 0.0206(3) 0.0053(3) 0.0065(2) 0.0046(2)
S2 0.0235(3) 0.0222(3) 0.0186(3) -0.0003(2) 0.0066(2) -0.0006(2)
S3 0.0209(3) 0.0226(3) 0.0217(3) -0.0024(2) 0.0042(2) 0.0009(2)
S4 0.0270(3) 0.0237(3) 0.0202(3) -0.0009(2) 0.0073(2) 0.0043(2)
O1 0.0391(11) 0.0230(10) 0.0248(10) -0.0029(8) 0.0011(9) -0.0026(8)
N1 0.0190(10) 0.0225(10) 0.0192(11) 0.0007(8) 0.0032(8) 0.0006(8)
N2 0.0232(10) 0.0208(10) 0.0222(11) -0.0022(8) 0.0074(9) 0.0011(8)
N3 0.0192(10) 0.0210(10) 0.0222(11) 0.0012(8) 0.0052(8) 0.0010(8)
C1 0.0226(12) 0.0163(11) 0.0192(12) -0.0002(9) 0.0054(9) -0.0006(9)
C2 0.0212(12) 0.0324(14) 0.0251(14) 0.0014(11) 0.0090(10) 0.0000(10)
C3 0.0349(15) 0.0411(17) 0.0294(15) -0.0096(13) 0.0148(13) -0.0047(13)
C4 0.0208(12) 0.0296(14) 0.0270(14) 0.0054(11) 0.0031(10) 0.0024(10)
C5 0.0261(13) 0.0419(17) 0.0280(15) 0.0000(13) 0.0002(11) -0.0048(12)
C6 0.0201(11) 0.0168(11) 0.0256(13) 0.0004(10) 0.0088(10) -0.0016(9)
C7 0.0258(13) 0.0278(13) 0.0286(14) -0.0057(11) 0.0108(11) 0.0034(10)
C8 0.0338(15) 0.0347(16) 0.0362(17) -0.0166(13) 0.0075(13) -0.0002(12)
C9 0.0273(13) 0.0213(12) 0.0293(14) 0.0023(11) 0.0069(11) 0.0061(10)
C10 0.0265(13) 0.0316(15) 0.0326(16) 0.0020(12) 0.0028(12) 0.0047(11)
C11 0.0240(12) 0.0229(12) 0.0226(13) 0.0006(10) 0.0040(10) 0.0019(10)
C12 0.0181(11) 0.0239(13) 0.0263(14) -0.0041(10) 0.0020(10) 0.0028(9)
C13 0.0223(12) 0.0202(12) 0.0312(15) 0.0007(10) 0.0090(11) -0.0001(9)
C14 0.0278(13) 0.0280(14) 0.0250(14) 0.0039(11) 0.0087(11) 0.0036(10)
C15 0.0218(12) 0.0263(13) 0.0211(13) -0.0001(10) 0.0045(10) 0.0003(10)
Zn2 0.02096(15) 0.01850(15) 0.02802(17) 0.00219(11) 0.00836(12) -0.00040(10)
S5 0.0212(3) 0.0211(3) 0.0224(3) 0.0019(2) 0.0039(2) -0.0027(2)
S6 0.0299(3) 0.0234(3) 0.0208(3) 0.0019(2) 0.0064(3) -0.0021(2)
S7 0.0225(3) 0.0297(3) 0.0209(3) -0.0031(3) 0.0046(2) -0.0035(2)
S8 0.0221(3) 0.0229(3) 0.0200(3) 0.0026(2) 0.0055(2) -0.0008(2)
O2 0.0397(11) 0.0231(10) 0.0245(10) 0.0027(8) 0.0078(9) 0.0017(8)
N4 0.0217(10) 0.0207(10) 0.0210(11) -0.0025(8) 0.0043(8) -0.0033(8)
N5 0.0224(10) 0.0221(10) 0.0209(11) 0.0010(9) 0.0059(9) 0.0000(8)
N6 0.0186(10) 0.0204(10) 0.0247(11) 0.0005(9) 0.0053(8) -0.0032(8)
C16 0.0222(11) 0.0186(11) 0.0195(12) -0.0007(9) 0.0083(9) 0.0002(9)
C17 0.0295(13) 0.0257(13) 0.0222(13) -0.0053(10) 0.0010(11) -0.0072(10)
C18 0.0297(14) 0.0371(16) 0.0357(17) -0.0001(13) 0.0008(13) -0.0021(12)
C19 0.0286(13) 0.0251(13) 0.0223(13) 0.0005(10) 0.0104(11) -0.0056(10)
C20 0.0348(14) 0.0229(13) 0.0280(15) 0.0033(11) 0.0094(12) -0.0049(11)
C21 0.0228(12) 0.0173(11) 0.0203(12) 0.0031(9) 0.0038(10) 0.0024(9)
C22 0.0224(12) 0.0294(13) 0.0241(14) 0.0002(11) 0.0097(10) 0.0006(10)
C23 0.0300(14) 0.0353(15) 0.0291(15) 0.0061(12) 0.0102(12) 0.0021(12)
C24 0.0191(12) 0.0310(14) 0.0252(14) -0.0010(11) 0.0006(10) -0.0042(10)
C25 0.0282(14) 0.0408(17) 0.0348(17) 0.0059(14) -0.0037(13) 0.0039(12)
C26 0.0235(12) 0.0221(12) 0.0214(13) -0.0016(10) 0.0052(10) -0.0022(9)
C27 0.0241(12) 0.0186(12) 0.0242(13) 0.0014(10) 0.0068(10) -0.0030(9)
C28 0.0284(13) 0.0197(12) 0.0288(14) -0.0013(10) 0.0113(11) 0.0000(10)
C29 0.0335(14) 0.0259(13) 0.0200(13) -0.0006(10) 0.0091(11) -0.0018(11)
C30 0.0244(12) 0.0252(13) 0.0227(13) 0.0038(10) 0.0063(10) -0.0014(10)

loop_
_atom_type_symbol
_atom_type_description
_atom_type_scat_dispersion_real
_atom_type_scat_dispersion_imag
_atom_type_scat_source
C C 0.0033 0.0016 'International Tables Vol C Tables 4.2.6.8 and 6.1.1.4'
H H 0.0000 0.0000 'International Tables Vol C Tables 4.2.6.8 and 6.1.1.4'
N N 0.0061 0.0033 'International Tables Vol C Tables 4.2.6.8 and 6.1.1.4'
O O 0.0106 0.0060 'International Tables Vol C Tables 4.2.6.8 and 6.1.1.4'
S S 0.1246 0.1234 'International Tables Vol C Tables 4.2.6.8 and 6.1.1.4'
Zn Zn 0.2839 1.4301 'International Tables Vol C Tables 4.2.6.8 and 6.1.1.4'

loop_
_geom_angle_atom_site_label_1
_geom_angle_atom_site_label_2
_geom_angle_atom_site_label_3
_geom_angle
_geom_angle_site_symmetry_1
_geom_angle_site_symmetry_3
N3 Zn1 S1 112.77(6) . .
N3 Zn1 S3 109.24(6) . .
S1 Zn1 S3 136.44(3) . .
N3 Zn1 S4 101.02(6) . .
S1 Zn1 S4 106.61(3) . .
S3 Zn1 S4 75.54(3) . .
N3 Zn1 S2 93.23(6) . .
S1 Zn1 S2 70.99(3) . .
S3 Zn1 S2 95.97(3) . .
S4 Zn1 S2 165.17(2) . .
C1 S1 Zn1 92.11(9) . .
C1 S2 Zn1 78.96(9) . .
C6 S3 Zn1 85.32(9) . .
C6 S4 Zn1 81.11(9) . .
C12 O1 H1O 110(3) . .
C1 N1 C4 122.5(2) . .
C1 N1 C2 122.3(2) . .
C4 N1 C2 115.2(2) . .
C6 N2 C9 122.1(2) . .
C6 N2 C7 121.9(2) . .
C9 N2 C7 116.0(2) . .
C11 N3 C15 118.9(2) . .
C11 N3 Zn1 122.19(18) . .
C15 N3 Zn1 118.67(18) . .
N1 C1 S2 122.1(2) . .
N1 C1 S1 119.98(19) . .
S2 C1 S1 117.91(14) . .
N1 C2 C3 111.8(2) . .
N1 C2 H2A 109.2 . .
C3 C2 H2A 109.2 . .
N1 C2 H2B 109.2 . .
C3 C2 H2B 109.2 . .
H2A C2 H2B 107.9 . .
C2 C3 H3A 109.5 . .
C2 C3 H3B 109.5 . .
H3A C3 H3B 109.5 . .
C2 C3 H3C 109.5 . .
H3A C3 H3C 109.5 . .
H3B C3 H3C 109.5 . .
N1 C4 C5 110.8(2) . .
N1 C4 H4A 109.5 . .
C5 C4 H4A 109.5 . .
N1 C4 H4B 109.5 . .
C5 C4 H4B 109.5 . .
H4A C4 H4B 108.1 . .
C4 C5 H5A 109.5 . .
C4 C5 H5B 109.5 . .
H5A C5 H5B 109.5 . .
C4 C5 H5C 109.5 . .
H5A C5 H5C 109.5 . .
H5B C5 H5C 109.5 . .
N2 C6 S4 122.2(2) . .
N2 C6 S3 120.0(2) . .
S4 C6 S3 117.86(14) . .
N2 C7 C8 113.5(2) . .
N2 C7 H7A 108.9 . .
C8 C7 H7A 108.9 . .
N2 C7 H7B 108.9 . .
C8 C7 H7B 108.9 . .
H7A C7 H7B 107.7 . .
C7 C8 H8A 109.5 . .
C7 C8 H8B 109.5 . .
H8A C8 H8B 109.5 . .
C7 C8 H8C 109.5 . .
H8A C8 H8C 109.5 . .
H8B C8 H8C 109.5 . .
N2 C9 C10 111.8(2) . .
N2 C9 H9A 109.3 . .
C10 C9 H9A 109.3 . .
N2 C9 H9B 109.3 . .
C10 C9 H9B 109.3 . .
H9A C9 H9B 107.9 . .
C9 C10 H10A 109.5 . .
C9 C10 H10B 109.5 . .
H10A C10 H10B 109.5 . .
C9 C10 H10C 109.5 . .
H10A C10 H10C 109.5 . .
H10B C10 H10C 109.5 . .
N3 C11 C12 121.7(3) . .
N3 C11 H11 119.2 . .
C12 C11 H11 119.2 . .
O1 C12 C13 123.6(3) . .
O1 C12 C11 117.4(3) . .
C13 C12 C11 119.1(3) . .
C12 C13 C14 118.9(3) . .
C12 C13 H13 120.5 . .
C14 C13 H13 120.5 . .
C15 C14 C13 119.1(3) . .
C15 C14 H14 120.5 . .
C13 C14 H14 120.5 . .
N3 C15 C14 122.3(3) . .
N3 C15 H15 118.8 . .
C14 C15 H15 118.8 . .
N6 Zn2 S5 110.78(6) . .
N6 Zn2 S7 112.06(6) . .
S5 Zn2 S7 137.08(3) . .
N6 Zn2 S6 96.34(6) . .
S5 Zn2 S6 74.34(3) . .
S7 Zn2 S6 103.42(3) . .
N6 Zn2 S8 94.71(6) . .
S5 Zn2 S8 100.83(3) . .
S7 Zn2 S8 73.08(3) . .
S6 Zn2 S8 168.91(2) . .
C16 S5 Zn2 87.12(9) . .
C16 S6 Zn2 81.24(9) . .
C21 S7 Zn2 88.69(9) . .
C21 S8 Zn2 80.88(9) . .
C27 O2 H2O 110(3) . .
C16 N4 C19 123.1(2) . .
C16 N4 C17 121.7(2) . .
C19 N4 C17 115.3(2) . .
C21 N5 C22 122.6(2) . .
C21 N5 C24 122.4(2) . .
C22 N5 C24 115.0(2) . .
C26 N6 C30 119.1(2) . .
C26 N6 Zn2 120.10(18) . .
C30 N6 Zn2 120.70(18) . .
N4 C16 S6 122.3(2) . .
N4 C16 S5 120.4(2) . .
S6 C16 S5 117.23(14) . .
N4 C17 C18 111.6(2) . .
N4 C17 H17A 109.3 . .
C18 C17 H17A 109.3 . .
N4 C17 H17B 109.3 . .
C18 C17 H17B 109.3 . .
H17A C17 H17B 108.0 . .
C17 C18 H18A 109.5 . .
C17 C18 H18B 109.5 . .
H18A C18 H18B 109.5 . .
C17 C18 H18C 109.5 . .
H18A C18 H18C 109.5 . .
H18B C18 H18C 109.5 . .
N4 C19 C20 111.9(2) . .
N4 C19 H19A 109.2 . .
C20 C19 H19A 109.2 . .
N4 C19 H19B 109.2 . .
C20 C19 H19B 109.2 . .
H19A C19 H19B 107.9 . .
C19 C20 H20A 109.5 . .
C19 C20 H20B 109.5 . .
H20A C20 H20B 109.5 . .
C19 C20 H20C 109.5 . .
H20A C20 H20C 109.5 . .
H20B C20 H20C 109.5 . .
N5 C21 S8 121.7(2) . .
N5 C21 S7 121.0(2) . .
S8 C21 S7 117.32(15) . .
N5 C22 C23 111.1(2) . .
N5 C22 H22A 109.4 . .
C23 C22 H22A 109.4 . .
N5 C22 H22B 109.4 . .
C23 C22 H22B 109.4 . .
H22A C22 H22B 108.0 . .
C22 C23 H23A 109.5 . .
C22 C23 H23B 109.5 . .
H23A C23 H23B 109.5 . .
C22 C23 H23C 109.5 . .
H23A C23 H23C 109.5 . .
H23B C23 H23C 109.5 . .
N5 C24 C25 110.5(2) . .
N5 C24 H24A 109.5 . .
C25 C24 H24A 109.5 . .
N5 C24 H24B 109.5 . .
C25 C24 H24B 109.5 . .
H24A C24 H24B 108.1 . .
C24 C25 H25A 109.5 . .
C24 C25 H25B 109.5 . .
H25A C25 H25B 109.5 . .
C24 C25 H25C 109.5 . .
H25A C25 H25C 109.5 . .
H25B C25 H25C 109.5 . .
N6 C26 C27 122.7(3) . .
N6 C26 H26 118.7 . .
C27 C26 H26 118.7 . .
O2 C27 C28 124.4(2) . .
O2 C27 C26 117.3(2) . .
C28 C27 C26 118.3(3) . .
C27 C28 C29 118.7(3) . .
C27 C28 H28 120.6 . .
C29 C28 H28 120.6 . .
C30 C29 C28 119.7(3) . .
C30 C29 H29 120.2 . .
C28 C29 H29 120.2 . .
N6 C30 C29 121.5(3) . .
N6 C30 H30 119.3 . .
C29 C30 H30 119.3 . .

loop_
_geom_bond_atom_site_label_1
_geom_bond_atom_site_label_2
_geom_bond_distance
_geom_bond_site_symmetry_2
Zn1 N3 2.069(2) .
Zn1 S1 2.3201(8) .
Zn1 S3 2.3417(8) .
Zn1 S4 2.4932(8) .
Zn1 S2 2.7461(8) .
S1 C1 1.736(3) .
S2 C1 1.721(3) .
S3 C6 1.741(3) .
S4 C6 1.720(3) .
O1 C12 1.355(3) .
O1 H1O 0.842(10) .
N1 C1 1.332(3) .
N1 C4 1.470(3) .
N1 C2 1.477(3) .
N2 C6 1.333(3) .
N2 C9 1.473(3) .
N2 C7 1.474(3) .
N3 C11 1.343(3) .
N3 C15 1.347(3) .
C2 C3 1.520(4) .
C2 H2A 0.9900 .
C2 H2B 0.9900 .
C3 H3A 0.9800 .
C3 H3B 0.9800 .
C3 H3C 0.9800 .
C4 C5 1.524(4) .
C4 H4A 0.9900 .
C4 H4B 0.9900 .
C5 H5A 0.9800 .
C5 H5B 0.9800 .
C5 H5C 0.9800 .
C7 C8 1.512(4) .
C7 H7A 0.9900 .
C7 H7B 0.9900 .
C8 H8A 0.9800 .
C8 H8B 0.9800 .
C8 H8C 0.9800 .
C9 C10 1.523(4) .
C9 H9A 0.9900 .
C9 H9B 0.9900 .
C10 H10A 0.9800 .
C10 H10B 0.9800 .
C10 H10C 0.9800 .
C11 C12 1.397(4) .
C11 H11 0.9500 .
C12 C13 1.384(4) .
C13 C14 1.388(4) .
C13 H13 0.9500 .
C14 C15 1.380(4) .
C14 H14 0.9500 .
C15 H15 0.9500 .
Zn2 N6 2.070(2) .
Zn2 S5 2.3399(8) .
Zn2 S7 2.3517(8) .
Zn2 S6 2.5453(8) .
Zn2 S8 2.6051(8) .
S5 C16 1.743(3) .
S6 C16 1.720(3) .
S7 C21 1.734(3) .
S8 C21 1.730(3) .
O2 C27 1.352(3) .
O2 H2O 0.844(10) .
N4 C16 1.328(3) .
N4 C19 1.474(3) .
N4 C17 1.478(3) .
N5 C21 1.326(3) .
N5 C22 1.476(3) .
N5 C24 1.478(3) .
N6 C26 1.339(3) .
N6 C30 1.340(4) .
C17 C18 1.515(4) .
C17 H17A 0.9900 .
C17 H17B 0.9900 .
C18 H18A 0.9800 .
C18 H18B 0.9800 .
C18 H18C 0.9800 .
C19 C20 1.517(4) .
C19 H19A 0.9900 .
C19 H19B 0.9900 .
C20 H20A 0.9800 .
C20 H20B 0.9800 .
C20 H20C 0.9800 .
C22 C23 1.515(4) .
C22 H22A 0.9900 .
C22 H22B 0.9900 .
C23 H23A 0.9800 .
C23 H23B 0.9800 .
C23 H23C 0.9800 .
C24 C25 1.528(4) .
C24 H24A 0.9900 .
C24 H24B 0.9900 .
C25 H25A 0.9800 .
C25 H25B 0.9800 .
C25 H25C 0.9800 .
C26 C27 1.390(4) .
C26 H26 0.9500 .
C27 C28 1.389(4) .
C28 C29 1.389(4) .
C28 H28 0.9500 .
C29 C30 1.383(4) .
C29 H29 0.9500 .
C30 H30 0.9500 .

loop_
_geom_hbond_atom_site_label_D
_geom_hbond_atom_site_label_H
_geom_hbond_atom_site_label_A
_geom_hbond_distance_DH
_geom_hbond_distance_HA
_geom_hbond_distance_DA
_geom_hbond_angle_DHA
_geom_hbond_site_symmetry_A
O1 H1O S8 0.841(17) 2.453(14) 3.289(2) 173(4) 2_655
O2 H2O S2 0.844(17) 2.308(13) 3.143(2) 170(4) 2_645
C8 H8A Cg2 0.98 2.98 3.855(3) 150 1_555
C13 H13 Cg2 0.95 2.79 3.631(3) 148 2_655
C20 H20C Cg1 0.98 2.97 3.850(3) 150 1_655
C28 H28 Cg1 0.95 2.96 3.738(3) 140 2_645
C19 H19A O2 0.99 2.56 3.321(3) 134 4_565

loop_
_geom_torsion_atom_site_label_1
_geom_torsion_atom_site_label_2
_geom_torsion_atom_site_label_3
_geom_torsion_atom_site_label_4
_geom_torsion
_geom_torsion_site_symmetry_1
_geom_torsion_site_symmetry_2
_geom_torsion_site_symmetry_3
_geom_torsion_site_symmetry_4
C4 N1 C1 S2 3.9(3) . . . .
C2 N1 C1 S2 -178.13(19) . . . .
C4 N1 C1 S1 -175.75(19) . . . .
C2 N1 C1 S1 2.2(3) . . . .
Zn1 S2 C1 N1 179.1(2) . . . .
Zn1 S2 C1 S1 -1.28(12) . . . .
Zn1 S1 C1 N1 -178.9(2) . . . .
Zn1 S1 C1 S2 1.49(14) . . . .
C1 N1 C2 C3 92.4(3) . . . .
C4 N1 C2 C3 -89.5(3) . . . .
C1 N1 C4 C5 91.2(3) . . . .
C2 N1 C4 C5 -86.9(3) . . . .
C9 N2 C6 S4 5.1(3) . . . .
C7 N2 C6 S4 -171.71(19) . . . .
C9 N2 C6 S3 -175.58(19) . . . .
C7 N2 C6 S3 7.6(3) . . . .
Zn1 S4 C6 N2 175.6(2) . . . .
Zn1 S4 C6 S3 -3.74(12) . . . .
Zn1 S3 C6 N2 -175.4(2) . . . .
Zn1 S3 C6 S4 3.94(13) . . . .
C6 N2 C7 C8 -91.5(3) . . . .
C9 N2 C7 C8 91.5(3) . . . .
C6 N2 C9 C10 -88.5(3) . . . .
C7 N2 C9 C10 88.5(3) . . . .
C15 N3 C11 C12 1.5(4) . . . .
Zn1 N3 C11 C12 -172.77(19) . . . .
N3 C11 C12 O1 178.6(2) . . . .
N3 C11 C12 C13 -1.2(4) . . . .
O1 C12 C13 C14 -179.7(2) . . . .
C11 C12 C13 C14 0.0(4) . . . .
C12 C13 C14 C15 0.8(4) . . . .
C11 N3 C15 C14 -0.7(4) . . . .
Zn1 N3 C15 C14 173.8(2) . . . .
C13 C14 C15 N3 -0.4(4) . . . .
C19 N4 C16 S6 177.68(19) . . . .
C17 N4 C16 S6 -3.3(3) . . . .
C19 N4 C16 S5 -1.8(3) . . . .
C17 N4 C16 S5 177.20(19) . . . .
Zn2 S6 C16 N4 -177.2(2) . . . .
Zn2 S6 C16 S5 2.33(12) . . . .
Zn2 S5 C16 N4 177.0(2) . . . .
Zn2 S5 C16 S6 -2.51(13) . . . .
C16 N4 C17 C18 89.7(3) . . . .
C19 N4 C17 C18 -91.2(3) . . . .
C16 N4 C19 C20 94.5(3) . . . .
C17 N4 C19 C20 -84.6(3) . . . .
C22 N5 C21 S8 174.11(19) . . . .
C24 N5 C21 S8 -4.8(3) . . . .
C22 N5 C21 S7 -5.2(3) . . . .
C24 N5 C21 S7 175.93(19) . . . .
Zn2 S8 C21 N5 -177.8(2) . . . .
Zn2 S8 C21 S7 1.50(12) . . . .
Zn2 S7 C21 N5 177.7(2) . . . .
Zn2 S7 C21 S8 -1.64(14) . . . .
C21 N5 C22 C23 -90.3(3) . . . .
C24 N5 C22 C23 88.7(3) . . . .
C21 N5 C24 C25 -95.2(3) . . . .
C22 N5 C24 C25 85.8(3) . . . .
C30 N6 C26 C27 -0.4(4) . . . .
Zn2 N6 C26 C27 176.51(19) . . . .
N6 C26 C27 O2 179.3(2) . . . .
N6 C26 C27 C28 0.2(4) . . . .
O2 C27 C28 C29 -178.6(2) . . . .
C26 C27 C28 C29 0.4(4) . . . .
C27 C28 C29 C30 -0.8(4) . . . .
C26 N6 C30 C29 0.1(4) . . . .
Zn2 N6 C30 C29 -176.88(19) . . . .
C28 C29 C30 N6 0.6(4) . . . .

_cod_database_fobs_code 2022630
